data_8100298
loop_
_publ_author_name
'Li, S.-J.'
'Zheng, C.'
'Lobring, K. C.'

_publ_section_title
;
Refinement of the crystal structure of gallium oxide hydroxide, GaO(OH)
;
_journal_issue 1
_journal_name_full 'Zeitschrift f\"ur Kristallographie - New Crystal Structures'
_journal_page_first 11
_journal_page_last 12
_journal_volume 218
_journal_year 2003
_chemical_formula_structural GaO(OH)
_chemical_formula_sum 'Ga H O2'
_chemical_formula_weight 102.73
_space_group_IT_number 62
_symmetry_cell_setting orthorhombic
_symmetry_space_group_name_Hall '-P 2ac 2n'
_symmetry_space_group_name_H-M 'P n m a'
_cell_angle_alpha 90.00
_cell_angle_beta 90.00
_cell_angle_gamma 90.00
_cell_formula_units_Z 4
_cell_length_a 9.7907(8)
_cell_length_b 2.9732(2)
_cell_length_c 4.5171(4)
_cell_measurement_temperature 293(2)
_cell_volume 131.491(18)
_diffrn_ambient_temperature 293(2)
_exptl_crystal_density_diffrn 5.189
_cod_original_formula_sum 'H Ga O2'
_cod_database_code 8100298

loop_
_symmetry_equiv_pos_as_xyz
'x, y, z'
'-x+1/2, -y, z+1/2'
'x+1/2, -y+1/2, -z+1/2'
'-x, y+1/2, -z'
'-x, -y, -z'
'x-1/2, y, -z-1/2'
'-x-1/2, y-1/2, z-1/2'
'x, -y-1/2, z'

loop_
_atom_site_label
_atom_site_type_symbol
_atom_site_fract_x
_atom_site_fract_y
_atom_site_fract_z
_atom_site_U_iso_or_equiv
_atom_site_adp_type
_atom_site_occupancy
_atom_site_symmetry_multiplicity
_atom_site_Wyckoff_symbol
_atom_site_calc_flag
_atom_site_refinement_flags
_atom_site_disorder_assembly
_atom_site_disorder_group
Ga Ga 0.35544(9) 0.2500 0.5517(2) 0.0046(4) Uani 1 4 c d S . .
O1 O 0.1953(6) 0.2500 0.3014(13) 0.0041(11) Uani 1 4 c d S . .
O2 O 0.4447(7) 0.7500 0.3030(15) 0.0066(12) Uani 1 4 c d S . .
H2 H 0.428(18) 0.7500 0.14(4) 0.05(6) Uiso 1 4 c d S . .

loop_
_atom_site_aniso_label
_atom_site_aniso_U_11
_atom_site_aniso_U_22
_atom_site_aniso_U_33
_atom_site_aniso_U_23
_atom_site_aniso_U_13
_atom_site_aniso_U_12
Ga 0.0041(5) 0.0041(5) 0.0057(5) 0.000 0.0004(4) 0.000
O1 0.006(3) 0.004(2) 0.003(3) 0.000 -0.002(2) 0.000
O2 0.005(3) 0.010(3) 0.005(3) 0.000 0.000(2) 0.000

loop_
_geom_bond_atom_site_label_1
_geom_bond_atom_site_label_2
_geom_bond_distance
_geom_bond_site_symmetry_2
_geom_bond_publ_flag
Ga O1 1.931(4) 2_565 ?
Ga O1 1.931(4) 2 ?
Ga O1 1.933(6) . ?
Ga O2 2.058(5) . ?
Ga O2 2.058(5) 1_545 ?
Ga O2 2.064(7) 5_666 ?
Ga Ga 2.9732(2) 1_545 ?
Ga Ga 2.9732(2) 1_565 ?
O1 Ga 1.931(4) 2_554 ?
O1 Ga 1.931(4) 2_564 ?
O2 Ga 2.058(5) 1_565 ?
O2 Ga 2.064(7) 5_666 ?
